data_4303115
loop_
_publ_author_name
'Sharonna Greenberg'
'Douglas W. Stephan'

_publ_section_title
;
Phosphines Bearing Alkyne Substituents: Synthesis and Hydrophosphination
Polymerization
;
_journal_name_full 'Inorganic Chemistry'
_journal_page_first 8623
_journal_page_last 8631
_journal_paper_doi 10.1021/ic9012284
_journal_volume 48
_journal_year 2009
_chemical_formula_sum 'C24 H33 Br Cu N2 P'
_chemical_formula_weight 523.94
_space_group_IT_number 14
_symmetry_cell_setting monoclinic
_symmetry_space_group_name_Hall '-P 2ybc'
_symmetry_space_group_name_H-M 'P 1 21/c 1'
_atom_sites_solution_hydrogens geom
_atom_sites_solution_primary direct
_atom_sites_solution_secondary difmap
_audit_creation_method SHELXL-97
_cell_angle_alpha 90.00
_cell_angle_beta 92.000(2)
_cell_angle_gamma 90.00
_cell_formula_units_Z 4
_cell_length_a 10.2751(16)
_cell_length_b 13.845(2)
_cell_length_c 17.689(3)
_cell_measurement_temperature 296(2)
_cell_measurement_theta_max 25.0
_cell_measurement_theta_min 2.0
_cell_volume 2514.9(7)
_computing_cell_refinement 'Bruker XSCANS'
_computing_data_collection 'Bruker XSCANS'
_computing_data_reduction 'Bruker SHELXTL'
_computing_molecular_graphics 'Bruker SHELXTL'
_computing_publication_material 'Bruker SHELXTL'
_computing_structure_refinement 'SHELXL-97 (Sheldrick, 1997)'
_computing_structure_solution 'SHELXS-97 (Sheldrick, 1990)'
_diffrn_ambient_temperature 296(2)
_diffrn_measured_fraction_theta_full 0.998
_diffrn_measured_fraction_theta_max 0.998
_diffrn_radiation_monochromator graphite
_diffrn_radiation_source 'fine-focus sealed tube'
_diffrn_radiation_type MoK\a
_diffrn_radiation_wavelength 0.71073
_diffrn_reflns_av_R_equivalents 0.0533
_diffrn_reflns_av_sigmaI/netI 0.0411
_diffrn_reflns_limit_h_max 12
_diffrn_reflns_limit_h_min -12
_diffrn_reflns_limit_k_max 16
_diffrn_reflns_limit_k_min -16
_diffrn_reflns_limit_l_max 21
_diffrn_reflns_limit_l_min -21
_diffrn_reflns_number 23493
_diffrn_reflns_theta_full 25.00
_diffrn_reflns_theta_max 25.00
_diffrn_reflns_theta_min 1.87
_exptl_absorpt_coefficient_mu 2.533
_exptl_absorpt_correction_T_max 0.87655
_exptl_absorpt_correction_T_min 0.63889
_exptl_absorpt_correction_type multi-scan
_exptl_crystal_density_diffrn 1.384
_exptl_crystal_density_method 'not measured'
_exptl_crystal_F_000 1080
_exptl_crystal_size_max 0.20
_exptl_crystal_size_mid 0.18
_exptl_crystal_size_min 0.15
_refine_diff_density_max 0.748
_refine_diff_density_min -1.166
_refine_diff_density_rms 0.104
_refine_ls_extinction_method none
_refine_ls_goodness_of_fit_ref 1.030
_refine_ls_hydrogen_treatment constr
_refine_ls_matrix_type full
_refine_ls_number_parameters 262
_refine_ls_number_reflns 4418
_refine_ls_number_restraints 0
_refine_ls_restrained_S_all 1.030
_refine_ls_R_factor_all 0.1115
_refine_ls_R_factor_gt 0.0626
_refine_ls_shift/su_max 0.001
_refine_ls_shift/su_mean 0.000
_refine_ls_structure_factor_coef Fsqd
_refine_ls_weighting_details 'calc w=1/[\s^2^(Fo^2^)+(0.1005P)^2^+8.7970P] where P=(Fo^2^+2Fc^2^)/3'
_refine_ls_weighting_scheme calc
_refine_ls_wR_factor_gt 0.1750
_refine_ls_wR_factor_ref 0.2213
_reflns_number_gt 2656
_reflns_number_total 4418
_reflns_threshold_expression >2sigma(I)
_cod_data_source_file ic9012284_si_002_2.cif
_cod_data_source_block '[(mu-Br)Cu(Et2N)2PC6H2(Me)2CCPh]2'
_cod_original_cell_volume 2515.0(7)
_cod_database_code 4303115

loop_
_symmetry_equiv_pos_as_xyz
'x, y, z'
'-x, y+1/2, -z+1/2'
'-x, -y, -z'
'x, -y-1/2, z-1/2'

loop_
_atom_site_label
_atom_site_type_symbol
_atom_site_fract_x
_atom_site_fract_y
_atom_site_fract_z
_atom_site_U_iso_or_equiv
_atom_site_adp_type
_atom_site_occupancy
_atom_site_symmetry_multiplicity
_atom_site_calc_flag
_atom_site_refinement_flags
_atom_site_disorder_assembly
_atom_site_disorder_group
Cu1 Cu 0.56318(9) 0.95365(6) 0.07295(5) 0.0594(3) Uani 1 1 d . . .
Br1 Br 0.36091(11) 1.03890(9) 0.05302(6) 0.1018(4) Uani 1 1 d . . .
P1 P 0.64099(18) 0.88648(14) 0.17741(10) 0.0523(5) Uani 1 1 d . . .
N2 N 0.7520(6) 0.9608(5) 0.2180(4) 0.0670(17) Uani 1 1 d . . .
C1 C 0.7040(7) 0.7638(5) 0.1575(4) 0.0537(17) Uani 1 1 d . . .
N1 N 0.5318(6) 0.8619(5) 0.2423(3) 0.0652(17) Uani 1 1 d . . .
C5 C 0.6610(7) 0.6159(6) 0.0882(4) 0.0617(19) Uani 1 1 d . . .
H5A H 0.6041 0.5781 0.0589 0.074 Uiso 1 1 calc R . .
C6 C 0.6211(7) 0.7043(5) 0.1130(4) 0.0539(17) Uani 1 1 d . . .
C11 C 0.9254(8) 0.3234(5) 0.0346(4) 0.0607(19) Uani 1 1 d . . .
C2 C 0.8327(8) 0.7303(6) 0.1740(4) 0.064(2) Uani 1 1 d . . .
C7 C 0.4848(7) 0.7337(6) 0.0888(5) 0.069(2) Uani 1 1 d . . .
H7A H 0.4450 0.6832 0.0589 0.103 Uiso 1 1 calc R . .
H7B H 0.4878 0.7919 0.0594 0.103 Uiso 1 1 calc R . .
H7C H 0.4347 0.7448 0.1328 0.103 Uiso 1 1 calc R . .
C12 C 1.0563(8) 0.3079(6) 0.0427(4) 0.0646(19) Uani 1 1 d . . .
H12A H 1.1095 0.3565 0.0627 0.078 Uiso 1 1 calc R . .
C13 C 1.1109(10) 0.2222(7) 0.0219(5) 0.084(3) Uani 1 1 d . . .
H13A H 1.2003 0.2134 0.0286 0.101 Uiso 1 1 calc R . .
C9 C 0.8321(9) 0.4891(7) 0.0790(5) 0.072(2) Uani 1 1 d . . .
C3 C 0.8692(8) 0.6406(6) 0.1481(4) 0.069(2) Uani 1 1 d . . .
H3A H 0.9535 0.6192 0.1592 0.082 Uiso 1 1 calc R . .
C21 C 0.7868(10) 0.9575(7) 0.2988(5) 0.082(3) Uani 1 1 d . . .
H21A H 0.8808 0.9611 0.3053 0.098 Uiso 1 1 calc R . .
H21B H 0.7591 0.8961 0.3190 0.098 Uiso 1 1 calc R . .
C4 C 0.7863(8) 0.5816(6) 0.1065(4) 0.066(2) Uani 1 1 d . . .
C10 C 0.8702(9) 0.4144(7) 0.0584(5) 0.072(2) Uani 1 1 d . . .
C15 C 0.9089(13) 0.1639(7) -0.0167(6) 0.102(3) Uani 1 1 d . . .
H15A H 0.8581 0.1140 -0.0370 0.122 Uiso 1 1 calc R . .
C17 C 0.4248(9) 0.9315(7) 0.2497(5) 0.081(3) Uani 1 1 d . . .
H17A H 0.4395 0.9858 0.2164 0.097 Uiso 1 1 calc R . .
H17B H 0.4268 0.9558 0.3012 0.097 Uiso 1 1 calc R . .
C22 C 0.7263(12) 1.0388(8) 0.3441(6) 0.111(4) Uani 1 1 d . . .
H22A H 0.7542 1.0333 0.3963 0.166 Uiso 1 1 calc R . .
H22B H 0.6331 1.0341 0.3399 0.166 Uiso 1 1 calc R . .
H22C H 0.7535 1.1000 0.3247 0.166 Uiso 1 1 calc R . .
C23 C 0.8056(11) 1.0401(8) 0.1744(6) 0.096(3) Uani 1 1 d . . .
H23A H 0.7726 1.0338 0.1226 0.115 Uiso 1 1 calc R . .
H23B H 0.7710 1.1000 0.1940 0.115 Uiso 1 1 calc R . .
C16 C 0.8500(10) 0.2502(7) 0.0037(6) 0.092(3) Uani 1 1 d . . .
H16A H 0.7606 0.2583 -0.0035 0.111 Uiso 1 1 calc R . .
C18 C 0.2941(10) 0.8914(10) 0.2318(6) 0.109(4) Uani 1 1 d . . .
H18A H 0.2297 0.9407 0.2380 0.163 Uiso 1 1 calc R . .
H18B H 0.2775 0.8386 0.2653 0.163 Uiso 1 1 calc R . .
H18C H 0.2901 0.8689 0.1804 0.163 Uiso 1 1 calc R . .
C8 C 0.9370(9) 0.7860(8) 0.2193(6) 0.095(3) Uani 1 1 d . . .
H8A H 1.0158 0.7487 0.2223 0.143 Uiso 1 1 calc R . .
H8B H 0.9076 0.7979 0.2693 0.143 Uiso 1 1 calc R . .
H8C H 0.9534 0.8464 0.1947 0.143 Uiso 1 1 calc R . .
C14 C 1.0382(11) 0.1517(7) -0.0076(6) 0.088(3) Uani 1 1 d . . .
H14A H 1.0766 0.0940 -0.0219 0.106 Uiso 1 1 calc R . .
C19 C 0.5365(10) 0.7775(8) 0.2931(5) 0.090(3) Uani 1 1 d . . .
H19A H 0.6209 0.7468 0.2892 0.108 Uiso 1 1 calc R . .
H19B H 0.4711 0.7316 0.2753 0.108 Uiso 1 1 calc R . .
C20 C 0.5151(14) 0.7981(11) 0.3750(6) 0.135(5) Uani 1 1 d . . .
H20A H 0.5184 0.7387 0.4031 0.203 Uiso 1 1 calc R . .
H20B H 0.4313 0.8277 0.3800 0.203 Uiso 1 1 calc R . .
H20C H 0.5817 0.8410 0.3943 0.203 Uiso 1 1 calc R . .
C24 C 0.9447(18) 1.0499(12) 0.1727(9) 0.165(6) Uani 1 1 d . . .
H24A H 0.9661 1.1059 0.1437 0.248 Uiso 1 1 calc R . .
H24B H 0.9810 0.9935 0.1500 0.248 Uiso 1 1 calc R . .
H24C H 0.9799 1.0568 0.2234 0.248 Uiso 1 1 calc R . .

loop_
_atom_site_aniso_label
_atom_site_aniso_U_11
_atom_site_aniso_U_22
_atom_site_aniso_U_33
_atom_site_aniso_U_23
_atom_site_aniso_U_13
_atom_site_aniso_U_12
Cu1 0.0710(6) 0.0523(5) 0.0534(5) 0.0080(4) -0.0176(4) 0.0082(4)
Br1 0.0984(8) 0.1227(10) 0.0840(7) 0.0223(6) -0.0022(5) 0.0399(6)
P1 0.0579(11) 0.0544(11) 0.0438(9) 0.0033(8) -0.0067(8) 0.0143(9)
N2 0.072(4) 0.072(4) 0.056(4) -0.002(3) -0.018(3) 0.011(3)
C1 0.060(4) 0.057(4) 0.044(4) 0.011(3) -0.005(3) 0.012(3)
N1 0.070(4) 0.068(4) 0.058(4) 0.002(3) 0.008(3) 0.020(3)
C5 0.063(5) 0.062(5) 0.061(4) 0.006(4) 0.004(4) 0.005(4)
C6 0.057(4) 0.053(4) 0.052(4) 0.010(3) 0.003(3) 0.012(3)
C11 0.071(5) 0.057(4) 0.053(4) 0.000(3) -0.006(4) 0.010(4)
C2 0.068(5) 0.066(5) 0.058(4) 0.001(4) -0.008(4) 0.022(4)
C7 0.062(5) 0.066(5) 0.078(5) -0.002(4) -0.003(4) 0.005(4)
C12 0.067(5) 0.066(5) 0.061(4) -0.008(4) -0.003(4) 0.003(4)
C13 0.085(6) 0.080(6) 0.087(6) -0.007(5) 0.012(5) 0.020(5)
C9 0.083(6) 0.068(5) 0.065(5) 0.008(4) 0.009(4) 0.016(5)
C3 0.067(5) 0.073(5) 0.066(5) 0.001(4) -0.002(4) 0.025(4)
C21 0.095(6) 0.092(7) 0.057(5) -0.007(4) -0.025(4) 0.016(5)
C4 0.082(6) 0.057(4) 0.060(5) 0.004(4) 0.011(4) 0.016(4)
C10 0.088(6) 0.066(5) 0.062(5) 0.004(4) 0.001(4) 0.023(5)
C15 0.137(10) 0.069(6) 0.097(7) -0.019(5) -0.026(7) -0.016(6)
C17 0.076(6) 0.107(7) 0.060(5) -0.005(5) 0.008(4) 0.028(5)
C22 0.126(9) 0.120(9) 0.085(7) -0.041(6) -0.025(6) 0.026(7)
C23 0.105(8) 0.100(8) 0.081(6) 0.005(5) -0.009(6) -0.036(6)
C16 0.073(6) 0.087(7) 0.115(8) -0.014(6) -0.026(5) 0.005(5)
C18 0.076(6) 0.149(11) 0.101(8) 0.005(7) 0.005(6) 0.022(7)
C8 0.079(6) 0.097(7) 0.106(7) -0.023(6) -0.037(5) 0.032(5)
C14 0.109(8) 0.068(6) 0.088(7) -0.009(5) -0.002(6) 0.025(6)
C19 0.108(7) 0.100(7) 0.063(5) 0.026(5) 0.022(5) 0.020(6)
C20 0.167(12) 0.167(12) 0.074(7) 0.035(7) 0.026(7) 0.056(10)
C24 0.196(17) 0.159(15) 0.138(13) -0.015(10) -0.026(11) -0.053(12)

loop_
_atom_type_symbol
_atom_type_description
_atom_type_scat_dispersion_real
_atom_type_scat_dispersion_imag
_atom_type_scat_source
C C 0.0033 0.0016 'International Tables Vol C Tables 4.2.6.8 and 6.1.1.4'
H H 0.0000 0.0000 'International Tables Vol C Tables 4.2.6.8 and 6.1.1.4'
N N 0.0061 0.0033 'International Tables Vol C Tables 4.2.6.8 and 6.1.1.4'
P P 0.1023 0.0942 'International Tables Vol C Tables 4.2.6.8 and 6.1.1.4'
Cu Cu 0.3201 1.2651 'International Tables Vol C Tables 4.2.6.8 and 6.1.1.4'
Br Br -0.2901 2.4595 'International Tables Vol C Tables 4.2.6.8 and 6.1.1.4'

loop_
_geom_angle_atom_site_label_1
_geom_angle_atom_site_label_2
_geom_angle_atom_site_label_3
_geom_angle
_geom_angle_site_symmetry_1
_geom_angle_site_symmetry_3
_geom_angle_publ_flag
P1 Cu1 Br1 133.04(7) . 3_675 ?
P1 Cu1 Br1 128.24(7) . . ?
Br1 Cu1 Br1 98.67(4) 3_675 . ?
Cu1 Br1 Cu1 81.33(4) 3_675 . ?
N1 P1 N2 107.1(3) . . ?
N1 P1 C1 101.0(3) . . ?
N2 P1 C1 113.9(3) . . ?
N1 P1 Cu1 115.6(2) . . ?
N2 P1 Cu1 108.8(2) . . ?
C1 P1 Cu1 110.3(2) . . ?
C23 N2 C21 117.1(7) . . ?
C23 N2 P1 119.9(6) . . ?
C21 N2 P1 122.6(6) . . ?
C6 C1 C2 117.7(7) . . ?
C6 C1 P1 115.7(5) . . ?
C2 C1 P1 125.9(6) . . ?
C17 N1 C19 118.3(7) . . ?
C17 N1 P1 116.8(6) . . ?
C19 N1 P1 125.0(5) . . ?
C6 C5 C4 120.9(8) . . ?
C5 C6 C1 121.4(7) . . ?
C5 C6 C7 116.0(7) . . ?
C1 C6 C7 122.7(6) . . ?
C12 C11 C16 117.7(8) . . ?
C12 C11 C10 120.1(7) . . ?
C16 C11 C10 122.3(8) . . ?
C3 C2 C1 119.1(7) . . ?
C3 C2 C8 115.8(7) . . ?
C1 C2 C8 125.1(7) . . ?
C11 C12 C13 121.4(8) . . ?
C14 C13 C12 120.9(9) . . ?
C10 C9 C4 178.5(9) . . ?
C4 C3 C2 122.8(7) . . ?
N2 C21 C22 113.6(7) . . ?
C3 C4 C5 118.0(7) . . ?
C3 C4 C9 120.0(8) . . ?
C5 C4 C9 121.8(8) . . ?
C9 C10 C11 176.5(10) . . ?
C14 C15 C16 120.9(9) . . ?
N1 C17 C18 114.3(9) . . ?
C24 C23 N2 118.4(11) . . ?
C11 C16 C15 119.4(9) . . ?
C13 C14 C15 119.8(9) . . ?
N1 C19 C20 115.8(9) . . ?

loop_
_geom_bond_atom_site_label_1
_geom_bond_atom_site_label_2
_geom_bond_distance
_geom_bond_site_symmetry_2
_geom_bond_publ_flag
Cu1 P1 2.1943(19) . ?
Cu1 Br1 2.3886(15) 3_675 ?
Cu1 Br1 2.4054(13) . ?
Br1 Cu1 2.3887(15) 3_675 ?
P1 N1 1.667(6) . ?
P1 N2 1.679(7) . ?
P1 C1 1.856(7) . ?
N2 C23 1.461(11) . ?
N2 C21 1.461(10) . ?
C1 C6 1.406(10) . ?
C1 C2 1.423(10) . ?
N1 C17 1.472(10) . ?
N1 C19 1.474(11) . ?
C5 C6 1.367(10) . ?
C5 C4 1.399(11) . ?
C6 C7 1.506(10) . ?
C11 C12 1.365(11) . ?
C11 C16 1.378(12) . ?
C11 C10 1.450(11) . ?
C2 C3 1.381(11) . ?
C2 C8 1.524(12) . ?
C12 C13 1.367(12) . ?
C13 C14 1.325(13) . ?
C9 C10 1.168(11) . ?
C9 C4 1.455(12) . ?
C3 C4 1.375(11) . ?
C21 C22 1.526(13) . ?
C15 C14 1.344(14) . ?
C15 C16 1.392(14) . ?
C17 C18 1.478(14) . ?
C23 C24 1.437(19) . ?
C19 C20 1.500(14) . ?
